data_7105785
loop_
_publ_author_name
'Nikolaos Tsoureas'
'Yu-Ying Kuo'
'Mairi Haddow'
'Gareth Owen'

_publ_section_title
;
Double addition of H2 to transition metal&#x0096;borane complexes: 
a &#x0091;hydride shuttle&#x0092; process between boron and 
transition metal centres
;
_journal_name_full Chem.Commun.
_journal_page_first 484
_journal_paper_doi 10.1039/c0cc02245d
_journal_volume 47
_journal_year 2011
_chemical_formula_moiety 'C31 H33 B N6 P Rh'
_chemical_formula_sum 'C31 H33 B N6 P Rh'
_chemical_formula_weight 634.32
_chemical_name_systematic ?
_space_group_IT_number 60
_symmetry_cell_setting orthorhombic
_symmetry_space_group_name_Hall '-P 2n 2ab'
_symmetry_space_group_name_H-M 'P b c n'
_atom_sites_solution_hydrogens geom
_atom_sites_solution_primary direct
_atom_sites_solution_secondary difmap
_audit_creation_method SHELXL-97
_cell_angle_alpha 90.00
_cell_angle_beta 90.00
_cell_angle_gamma 90.00
_cell_formula_units_Z 8
_cell_length_a 19.3135(17)
_cell_length_b 20.0036(17)
_cell_length_c 14.4432(13)
_cell_measurement_reflns_used 9888
_cell_measurement_temperature 100(2)
_cell_measurement_theta_max 64.39
_cell_measurement_theta_min 3.18
_cell_volume 5580.0(8)
_computing_cell_refinement 'Bruker PROTEUM'
_computing_data_collection 'Bruker PROTEUM'
_computing_data_reduction 'Bruker SAINT'
_computing_molecular_graphics 'Bruker ShelXTL'
_computing_publication_material 'Bruker ShelXTL'
_computing_structure_refinement 'SHELXL-97 (Sheldrick, 2008)'
_computing_structure_solution 'SHELXS-97 (Sheldrick, 2008)'
_diffrn_ambient_temperature 100(2)
_diffrn_measured_fraction_theta_full 0.971
_diffrn_measured_fraction_theta_max 0.971
_diffrn_measurement_device_type 'CCD area detector'
_diffrn_measurement_method 'phi and omega scans'
_diffrn_radiation_monochromator graphite
_diffrn_radiation_source 'rotating anode'
_diffrn_radiation_type CuK\a
_diffrn_radiation_wavelength 1.54178
_diffrn_reflns_av_R_equivalents 0.0485
_diffrn_reflns_av_sigmaI/netI 0.0357
_diffrn_reflns_limit_h_max 22
_diffrn_reflns_limit_h_min -21
_diffrn_reflns_limit_k_max 21
_diffrn_reflns_limit_k_min -23
_diffrn_reflns_limit_l_max 11
_diffrn_reflns_limit_l_min -15
_diffrn_reflns_number 30600
_diffrn_reflns_theta_full 64.98
_diffrn_reflns_theta_max 64.98
_diffrn_reflns_theta_min 3.18
_exptl_absorpt_coefficient_mu 5.745
_exptl_absorpt_correction_T_max 0.7526
_exptl_absorpt_correction_T_min 0.4652
_exptl_absorpt_correction_type multi-scan
_exptl_absorpt_process_details 'SADABS V2008/1''
_exptl_crystal_colour colourless
_exptl_crystal_density_diffrn 1.510
_exptl_crystal_density_method 'not measured'
_exptl_crystal_description block
_exptl_crystal_F_000 2608
_exptl_crystal_size_max 0.08
_exptl_crystal_size_mid 0.06
_exptl_crystal_size_min 0.06
_refine_diff_density_max 0.441
_refine_diff_density_min -0.415
_refine_diff_density_rms 0.065
_refine_ls_extinction_method none
_refine_ls_goodness_of_fit_ref 1.052
_refine_ls_hydrogen_treatment constr
_refine_ls_matrix_type full
_refine_ls_number_parameters 419
_refine_ls_number_reflns 4607
_refine_ls_number_restraints 221
_refine_ls_restrained_S_all 1.029
_refine_ls_R_factor_all 0.0394
_refine_ls_R_factor_gt 0.0290
_refine_ls_shift/su_max 0.000
_refine_ls_shift/su_mean 0.000
_refine_ls_structure_factor_coef Fsqd
_refine_ls_weighting_details 'calc w=1/[\s^2^(Fo^2^)+(0.0384P)^2^+1.3492P] where P=(Fo^2^+2Fc^2^)/3'
_refine_ls_weighting_scheme calc
_refine_ls_wR_factor_gt 0.0696
_refine_ls_wR_factor_ref 0.0734
_reflns_number_gt 3821
_reflns_number_total 4607
_reflns_threshold_expression >2sigma(I)
_cod_data_source_file C0CC02245D.TXT
_cod_data_source_block Complex_3'
_cod_depositor_comments
;
The following automatic conversions were performed:
'_symmetry_cell_setting' value 'Orthorhombic' changed to 'orthorhombic'
according to '/home/saulius/struct/CIF-dictionaries/cif_core.dic'
dictionary named 'cif_core.dic' version 2.4.1 from 2010-06-29.

Automatic conversion script
Id: cif_fix_enum 1555 2011-01-17 13:19:09Z saulius 
;
_cod_original_sg_symbol_H-M Pbcn
_cod_database_code 7105785

loop_
_symmetry_equiv_pos_as_xyz
'x, y, z'
'-x+1/2, -y+1/2, z+1/2'
'-x, y, -z+1/2'
'x+1/2, -y+1/2, -z'
'-x, -y, -z'
'x-1/2, y-1/2, -z-1/2'
'x, -y, z-1/2'
'-x-1/2, y-1/2, z'

loop_
_atom_site_label
_atom_site_type_symbol
_atom_site_fract_x
_atom_site_fract_y
_atom_site_fract_z
_atom_site_U_iso_or_equiv
_atom_site_adp_type
_atom_site_occupancy
_atom_site_symmetry_multiplicity
_atom_site_calc_flag
_atom_site_refinement_flags
_atom_site_disorder_assembly
_atom_site_disorder_group
Rh1 Rh 0.242981(9) 0.414384(9) 0.088181(14) 0.02665(9) Uani 1 1 d . . .
P1 P 0.31293(3) 0.39984(3) 0.20881(5) 0.02747(16) Uani 1 1 d . A .
B1 B 0.29862(15) 0.36081(14) -0.0181(2) 0.0269(6) Uani 1 1 d . A .
N4 N 0.17367(11) 0.43878(10) -0.02027(15) 0.0306(5) Uani 1 1 d . A .
N3 N 0.24530(10) 0.36268(11) -0.09830(14) 0.0293(5) Uani 1 1 d . . .
N2 N 0.30925(11) 0.49687(10) 0.04471(15) 0.0306(5) Uani 1 1 d . A .
N1 N 0.35852(11) 0.40831(10) -0.04093(15) 0.0284(5) Uani 1 1 d . . .
N5 N 0.32399(10) 0.28936(9) -0.00417(13) 0.0257(5) Uani 1 1 d . . .
N6 N 0.43565(11) 0.30410(10) 0.06917(15) 0.0304(5) Uani 1 1 d . . .
C1 C 0.35747(13) 0.47322(13) -0.01235(18) 0.0314(6) Uani 1 1 d . A .
C2 C 0.41493(14) 0.40220(14) -0.09969(19) 0.0362(7) Uani 1 1 d . A .
H2 H 0.4277 0.3621 -0.1306 0.043 Uiso 1 1 calc R . .
C3 C 0.44969(14) 0.46130(15) -0.1073(2) 0.0430(8) Uani 1 1 d . . .
H3 H 0.4898 0.4694 -0.1436 0.052 Uiso 1 1 calc R A .
C4 C 0.41425(14) 0.50865(14) -0.0505(2) 0.0383(7) Uani 1 1 d . A .
C5 C 0.41991(17) 0.57548(15) -0.0243(2) 0.0514(9) Uani 1 1 d . . .
H5 H 0.4571 0.6024 -0.0459 0.062 Uiso 1 1 calc R A .
C6 C 0.37021(18) 0.60116(14) 0.0335(2) 0.0495(8) Uani 1 1 d . A .
H6 H 0.3728 0.6468 0.0513 0.059 Uiso 1 1 calc R . .
C7 C 0.31597(16) 0.56187(13) 0.0667(2) 0.0423(7) Uani 1 1 d . . .
H7 H 0.2826 0.5818 0.1064 0.051 Uiso 1 1 calc R A .
C8 C 0.19023(14) 0.40486(12) -0.09629(18) 0.0304(6) Uani 1 1 d . A .
C9 C 0.24805(14) 0.33877(13) -0.1887(2) 0.0367(7) Uani 1 1 d . A .
H9 H 0.2822 0.3088 -0.2112 0.044 Uiso 1 1 calc R . .
C10 C 0.19549(15) 0.36392(14) -0.2405(2) 0.0412(7) Uani 1 1 d . . .
H10 H 0.1863 0.3541 -0.3037 0.049 Uiso 1 1 calc R A .
C11 C 0.15660(14) 0.40766(12) -0.1827(2) 0.0345(7) Uani 1 1 d . A .
C12 C 0.09954(14) 0.45002(14) -0.1883(2) 0.0417(7) Uani 1 1 d . . .
H12 H 0.0736 0.4539 -0.2439 0.050 Uiso 1 1 calc R A .
C13 C 0.08204(15) 0.48603(14) -0.1107(2) 0.0452(8) Uani 1 1 d . A .
H13 H 0.0438 0.5158 -0.1131 0.054 Uiso 1 1 calc R . .
C14 C 0.11894(14) 0.47975(13) -0.0297(2) 0.0414(7) Uani 1 1 d . . .
H14 H 0.1050 0.5057 0.0222 0.050 Uiso 1 1 calc R A .
C15 C 0.38485(13) 0.26553(12) 0.03514(17) 0.0264(6) Uani 1 1 d . A .
C16 C 0.28555(13) 0.23251(12) -0.02526(17) 0.0299(6) Uani 1 1 d . A .
H16 H 0.2405 0.2337 -0.0516 0.036 Uiso 1 1 calc R . .
C17 C 0.31957(14) 0.17548(13) -0.00395(18) 0.0338(6) Uani 1 1 d . . .
H17 H 0.3036 0.1311 -0.0140 0.041 Uiso 1 1 calc R A .
C18 C 0.38374(13) 0.19460(12) 0.03635(18) 0.0298(6) Uani 1 1 d . A .
C19 C 0.43987(15) 0.16237(13) 0.0766(2) 0.0386(7) Uani 1 1 d . . .
H19 H 0.4422 0.1150 0.0786 0.046 Uiso 1 1 calc R A .
C20 C 0.49173(15) 0.20069(13) 0.1134(2) 0.0401(7) Uani 1 1 d . A .
H20 H 0.5304 0.1801 0.1424 0.048 Uiso 1 1 calc R . .
C21 C 0.48746(14) 0.27004(13) 0.10824(19) 0.0378(7) Uani 1 1 d . A .
H21 H 0.5243 0.2951 0.1345 0.045 Uiso 1 1 calc R . .
C22 C 0.40047(13) 0.43286(13) 0.20173(19) 0.0309(6) Uani 1 1 d . . .
H22A H 0.4248 0.4241 0.2600 0.046 Uiso 1 1 calc R A .
H22B H 0.3986 0.4812 0.1907 0.046 Uiso 1 1 calc R . .
H22C H 0.4251 0.4111 0.1507 0.046 Uiso 1 1 calc R . .
C23 C 0.32715(14) 0.31887(13) 0.2619(2) 0.0355(6) Uani 1 1 d . . .
H23A H 0.3497 0.3249 0.3222 0.053 Uiso 1 1 calc R A .
H23B H 0.3569 0.2917 0.2218 0.053 Uiso 1 1 calc R . .
H23C H 0.2826 0.2962 0.2706 0.053 Uiso 1 1 calc R . .
C24 C 0.27601(14) 0.45035(14) 0.30159(19) 0.0375(7) Uani 1 1 d . . .
H24A H 0.2266 0.4401 0.3080 0.056 Uiso 1 1 calc R A .
H24B H 0.2817 0.4979 0.2868 0.056 Uiso 1 1 calc R . .
H24C H 0.2999 0.4403 0.3598 0.056 Uiso 1 1 calc R . .
C25A C 0.18532(14) 0.33013(13) 0.1277(2) 0.0356(7) Uani 0.303(11) 1 d P A 1
H25A H 0.2128 0.2883 0.1187 0.043 Uiso 0.303(11) 1 calc PR A 1
C26A C 0.1590(13) 0.3373(14) 0.2387(17) 0.039(4) Uani 0.303(11) 1 d PU A 1
H26A H 0.1908 0.3472 0.2916 0.047 Uiso 0.303(11) 1 calc PR A 1
C27A C 0.0872(6) 0.3576(7) 0.2358(10) 0.041(3) Uani 0.303(11) 1 d PU A 1
H27A H 0.0649 0.3828 0.2876 0.050 Uiso 0.303(11) 1 calc PR A 1
C28A C 0.1029(15) 0.2868(12) 0.2424(16) 0.040(4) Uani 0.303(11) 1 d PU A 1
H28A H 0.0931 0.2610 0.3003 0.048 Uiso 0.303(11) 1 calc PR A 1
C29A C 0.0918(9) 0.2576(9) 0.1516(12) 0.056(4) Uani 0.303(11) 1 d PU A 1
H29A H 0.0427 0.2460 0.1404 0.067 Uiso 0.303(11) 1 calc PR A 1
H29B H 0.1215 0.2180 0.1405 0.067 Uiso 0.303(11) 1 calc PR A 1
C30A C 0.1165(15) 0.3222(13) 0.0927(13) 0.051(4) Uani 0.303(11) 1 d PU A 1
H30A H 0.1123 0.3184 0.0239 0.062 Uiso 0.303(11) 1 calc PR A 1
C31A C 0.0699(10) 0.3707(10) 0.1372(13) 0.049(4) Uani 0.303(11) 1 d PU A 1
H31A H 0.0207 0.3611 0.1236 0.059 Uiso 0.303(11) 1 calc PR A 1
H31B H 0.0809 0.4172 0.1191 0.059 Uiso 0.303(11) 1 calc PR A 1
C25B C 0.18532(14) 0.33013(13) 0.1277(2) 0.0356(7) Uani 0.697(11) 1 d PU A 2
H25B H 0.2165 0.2903 0.1304 0.043 Uiso 0.697(11) 1 calc PR A 2
C26B C 0.1214(5) 0.3139(4) 0.0642(5) 0.0303(15) Uani 0.697(11) 1 d PU A 2
H26B H 0.1261 0.3058 -0.0038 0.036 Uiso 0.697(11) 1 calc PR A 2
C27B C 0.0670(3) 0.2803(3) 0.1220(4) 0.0325(13) Uani 0.697(11) 1 d PU A 2
H27B H 0.0332 0.2478 0.0953 0.039 Uiso 0.697(11) 1 calc PR A 2
C28B C 0.0617(4) 0.3540(4) 0.1054(5) 0.0369(16) Uani 0.697(11) 1 d PU A 2
H28B H 0.0244 0.3741 0.0664 0.044 Uiso 0.697(11) 1 calc PR A 2
C29B C 0.0910(2) 0.3890(4) 0.1909(5) 0.0422(16) Uani 0.697(11) 1 d PU A 2
H29C H 0.0560 0.3949 0.2403 0.051 Uiso 0.697(11) 1 calc PR A 2
H29D H 0.1128 0.4325 0.1759 0.051 Uiso 0.697(11) 1 calc PR A 2
C30B C 0.1450(5) 0.3344(6) 0.2147(7) 0.0393(19) Uani 0.697(11) 1 d PU A 2
H30B H 0.1728 0.3429 0.2718 0.047 Uiso 0.697(11) 1 calc PR A 2
C31B C 0.0984(6) 0.2712(5) 0.2177(7) 0.043(2) Uani 0.697(11) 1 d PU A 2
H31C H 0.1256 0.2294 0.2229 0.052 Uiso 0.697(11) 1 calc PR A 2
H31D H 0.0633 0.2732 0.2675 0.052 Uiso 0.697(11) 1 calc PR A 2

loop_
_atom_site_aniso_label
_atom_site_aniso_U_11
_atom_site_aniso_U_22
_atom_site_aniso_U_33
_atom_site_aniso_U_23
_atom_site_aniso_U_13
_atom_site_aniso_U_12
Rh1 0.02205(12) 0.03019(13) 0.02772(14) 0.00044(8) -0.00297(8) 0.00025(7)
P1 0.0236(3) 0.0330(4) 0.0258(4) 0.0002(3) -0.0014(3) -0.0011(3)
B1 0.0257(16) 0.0317(16) 0.0234(16) -0.0001(12) -0.0031(13) -0.0042(12)
N4 0.0243(12) 0.0320(12) 0.0356(13) 0.0041(10) -0.0067(10) -0.0015(9)
N3 0.0261(12) 0.0342(12) 0.0275(13) -0.0002(9) -0.0049(10) -0.0044(9)
N2 0.0317(13) 0.0269(12) 0.0332(13) 0.0048(9) -0.0107(11) -0.0038(9)
N1 0.0245(12) 0.0344(13) 0.0264(12) 0.0054(9) -0.0039(10) -0.0034(9)
N5 0.0229(11) 0.0286(11) 0.0255(12) -0.0013(9) -0.0012(9) -0.0028(8)
N6 0.0247(12) 0.0310(12) 0.0356(13) 0.0007(10) -0.0051(10) 0.0000(9)
C1 0.0264(14) 0.0344(16) 0.0333(16) 0.0109(12) -0.0128(13) -0.0051(11)
C2 0.0258(15) 0.0505(17) 0.0322(16) 0.0100(13) -0.0023(12) 0.0004(12)
C3 0.0233(15) 0.0611(19) 0.0447(19) 0.0241(15) -0.0049(14) -0.0082(13)
C4 0.0304(16) 0.0446(18) 0.0400(18) 0.0211(14) -0.0160(14) -0.0129(13)
C5 0.0453(19) 0.0477(19) 0.061(2) 0.0267(16) -0.0279(18) -0.0209(15)
C6 0.059(2) 0.0285(16) 0.061(2) 0.0086(15) -0.0268(19) -0.0103(14)
C7 0.0478(18) 0.0320(16) 0.0470(18) 0.0027(13) -0.0210(15) 0.0009(13)
C8 0.0258(15) 0.0316(14) 0.0339(16) 0.0076(12) -0.0065(13) -0.0095(11)
C9 0.0400(18) 0.0387(17) 0.0315(17) -0.0042(12) -0.0014(14) -0.0080(12)
C10 0.0474(19) 0.0499(17) 0.0263(16) 0.0064(13) -0.0138(14) -0.0179(14)
C11 0.0336(16) 0.0322(15) 0.0378(17) 0.0096(12) -0.0106(13) -0.0144(12)
C12 0.0369(17) 0.0404(17) 0.0477(19) 0.0191(14) -0.0189(15) -0.0121(13)
C13 0.0338(17) 0.0408(17) 0.061(2) 0.0160(15) -0.0144(16) 0.0007(13)
C14 0.0325(16) 0.0374(16) 0.054(2) 0.0062(14) -0.0068(15) 0.0035(12)
C15 0.0259(14) 0.0300(14) 0.0232(14) -0.0017(11) 0.0036(12) -0.0002(10)
C16 0.0273(14) 0.0363(15) 0.0261(14) -0.0026(11) -0.0006(12) -0.0089(11)
C17 0.0402(16) 0.0293(14) 0.0318(16) -0.0027(11) 0.0064(14) -0.0105(12)
C18 0.0328(15) 0.0299(14) 0.0267(15) 0.0011(11) 0.0066(13) -0.0002(11)
C19 0.0409(17) 0.0307(16) 0.0443(19) 0.0054(12) 0.0097(15) 0.0052(12)
C20 0.0321(16) 0.0376(17) 0.0506(19) 0.0120(13) -0.0002(14) 0.0072(12)
C21 0.0281(15) 0.0409(17) 0.0446(18) 0.0040(13) -0.0049(13) -0.0010(12)
C22 0.0274(14) 0.0359(14) 0.0294(15) -0.0021(12) -0.0040(12) -0.0013(11)
C23 0.0329(15) 0.0400(15) 0.0335(16) 0.0066(12) 0.0022(13) 0.0000(12)
C24 0.0297(15) 0.0487(17) 0.0340(16) -0.0069(13) -0.0028(13) 0.0013(13)
C25A 0.0250(15) 0.0409(16) 0.0408(18) 0.0054(12) 0.0044(14) -0.0002(11)
C26A 0.031(7) 0.060(8) 0.027(10) -0.008(7) 0.010(6) -0.020(6)
C27A 0.039(6) 0.047(6) 0.038(7) -0.007(5) 0.008(5) -0.002(5)
C28A 0.033(8) 0.043(7) 0.044(8) 0.000(6) 0.010(8) -0.008(6)
C29A 0.051(9) 0.059(7) 0.057(10) -0.019(6) -0.003(8) -0.024(6)
C30A 0.045(9) 0.074(9) 0.035(7) -0.025(6) 0.007(8) -0.020(7)
C31A 0.034(8) 0.066(10) 0.048(10) 0.010(8) 0.009(8) 0.000(8)
C25B 0.0250(15) 0.0409(16) 0.0408(18) 0.0054(12) 0.0044(14) -0.0002(11)
C26B 0.021(3) 0.034(3) 0.036(4) -0.008(3) 0.002(3) -0.005(2)
C27B 0.027(3) 0.042(3) 0.028(3) 0.004(2) -0.004(2) -0.004(2)
C28B 0.027(3) 0.043(3) 0.041(4) -0.011(2) -0.006(3) 0.004(2)
C29B 0.024(2) 0.060(3) 0.042(4) -0.021(3) 0.005(2) -0.003(2)
C30B 0.028(4) 0.061(4) 0.029(5) -0.009(3) -0.001(3) -0.009(3)
C31B 0.024(3) 0.059(5) 0.047(5) 0.006(4) -0.004(4) -0.010(4)

loop_
_atom_type_symbol
_atom_type_description
_atom_type_scat_dispersion_real
_atom_type_scat_dispersion_imag
_atom_type_scat_source
C C 0.0181 0.0091 'International Tables Vol C Tables 4.2.6.8 and 6.1.1.4'
H H 0.0000 0.0000 'International Tables Vol C Tables 4.2.6.8 and 6.1.1.4'
B B 0.0090 0.0039 'International Tables Vol C Tables 4.2.6.8 and 6.1.1.4'
N N 0.0311 0.0180 'International Tables Vol C Tables 4.2.6.8 and 6.1.1.4'
P P 0.2955 0.4335 'International Tables Vol C Tables 4.2.6.8 and 6.1.1.4'
Rh Rh 0.0927 3.6045 'International Tables Vol C Tables 4.2.6.8 and 6.1.1.4'

loop_
_geom_angle_atom_site_label_1
_geom_angle_atom_site_label_2
_geom_angle_atom_site_label_3
_geom_angle
_geom_angle_site_symmetry_1
_geom_angle_site_symmetry_3
_geom_angle_publ_flag
C25A Rh1 N4 92.92(10) . . ?
C25A Rh1 B1 93.38(11) . . ?
N4 Rh1 B1 84.44(10) . . ?
C25A Rh1 N2 175.72(9) . . ?
N4 Rh1 N2 89.06(8) . . ?
B1 Rh1 N2 83.03(9) . . ?
C25A Rh1 P1 90.24(8) . . ?
N4 Rh1 P1 173.61(6) . . ?
B1 Rh1 P1 100.93(8) . . ?
N2 Rh1 P1 88.17(6) . . ?
C23 P1 C22 101.98(12) . . ?
C23 P1 C24 104.07(13) . . ?
C22 P1 C24 101.75(12) . . ?
C23 P1 Rh1 122.71(10) . . ?
C22 P1 Rh1 118.26(9) . . ?
C24 P1 Rh1 105.41(9) . . ?
N5 B1 N1 111.5(2) . . ?
N5 B1 N3 109.5(2) . . ?
N1 B1 N3 109.0(2) . . ?
N5 B1 Rh1 122.14(18) . . ?
N1 B1 Rh1 102.77(16) . . ?
N3 B1 Rh1 100.87(17) . . ?
C8 N4 C14 114.6(2) . . ?
C8 N4 Rh1 109.95(16) . . ?
C14 N4 Rh1 135.4(2) . . ?
C8 N3 C9 105.3(2) . . ?
C8 N3 B1 121.3(2) . . ?
C9 N3 B1 131.9(2) . . ?
C1 N2 C7 115.0(2) . . ?
C1 N2 Rh1 108.67(16) . . ?
C7 N2 Rh1 136.1(2) . . ?
C1 N1 C2 106.3(2) . . ?
C1 N1 B1 120.9(2) . . ?
C2 N1 B1 132.1(2) . . ?
C15 N5 C16 105.09(19) . . ?
C15 N5 B1 130.35(19) . . ?
C16 N5 B1 124.5(2) . . ?
C21 N6 C15 114.2(2) . . ?
N2 C1 N1 122.5(2) . . ?
N2 C1 C4 127.2(3) . . ?
N1 C1 C4 110.3(3) . . ?
C3 C2 N1 111.1(3) . . ?
C3 C2 H2 124.4 . . ?
N1 C2 H2 124.4 . . ?
C2 C3 C4 107.0(3) . . ?
C2 C3 H3 126.5 . . ?
C4 C3 H3 126.5 . . ?
C5 C4 C1 115.8(3) . . ?
C5 C4 C3 139.0(3) . . ?
C1 C4 C3 105.2(2) . . ?
C6 C5 C4 118.0(3) . . ?
C6 C5 H5 121.0 . . ?
C4 C5 H5 121.0 . . ?
C5 C6 C7 121.6(3) . . ?
C5 C6 H6 119.2 . . ?
C7 C6 H6 119.2 . . ?
N2 C7 C6 122.4(3) . . ?
N2 C7 H7 118.8 . . ?
C6 C7 H7 118.8 . . ?
N4 C8 N3 121.5(2) . . ?
N4 C8 C11 126.9(3) . . ?
N3 C8 C11 111.5(2) . . ?
C10 C9 N3 111.2(3) . . ?
C10 C9 H9 124.4 . . ?
N3 C9 H9 124.4 . . ?
C9 C10 C11 107.4(3) . . ?
C9 C10 H10 126.3 . . ?
C11 C10 H10 126.3 . . ?
C12 C11 C8 116.1(3) . . ?
C12 C11 C10 139.3(3) . . ?
C8 C11 C10 104.6(2) . . ?
C13 C12 C11 117.8(3) . . ?
C13 C12 H12 121.1 . . ?
C11 C12 H12 121.1 . . ?
C12 C13 C14 121.2(3) . . ?
C12 C13 H13 119.4 . . ?
C14 C13 H13 119.4 . . ?
N4 C14 C13 123.3(3) . . ?
N4 C14 H14 118.4 . . ?
C13 C14 H14 118.4 . . ?
N6 C15 N5 124.8(2) . . ?
N6 C15 C18 125.6(2) . . ?
N5 C15 C18 109.6(2) . . ?
C17 C16 N5 112.4(2) . . ?
C17 C16 H16 123.8 . . ?
N5 C16 H16 123.8 . . ?
C16 C17 C18 106.9(2) . . ?
C16 C17 H17 126.6 . . ?
C18 C17 H17 126.6 . . ?
C19 C18 C15 117.2(2) . . ?
C19 C18 C17 136.6(2) . . ?
C15 C18 C17 106.1(2) . . ?
C20 C19 C18 118.3(2) . . ?
C20 C19 H19 120.9 . . ?
C18 C19 H19 120.9 . . ?
C19 C20 C21 119.6(3) . . ?
C19 C20 H20 120.2 . . ?
C21 C20 H20 120.2 . . ?
N6 C21 C20 125.2(3) . . ?
N6 C21 H21 117.4 . . ?
C20 C21 H21 117.4 . . ?
P1 C22 H22A 109.5 . . ?
P1 C22 H22B 109.5 . . ?
H22A C22 H22B 109.5 . . ?
P1 C22 H22C 109.5 . . ?
H22A C22 H22C 109.5 . . ?
H22B C22 H22C 109.5 . . ?
P1 C23 H23A 109.5 . . ?
P1 C23 H23B 109.5 . . ?
H23A C23 H23B 109.5 . . ?
P1 C23 H23C 109.5 . . ?
H23A C23 H23C 109.5 . . ?
H23B C23 H23C 109.5 . . ?
P1 C24 H24A 109.5 . . ?
P1 C24 H24B 109.5 . . ?
H24A C24 H24B 109.5 . . ?
P1 C24 H24C 109.5 . . ?
H24A C24 H24C 109.5 . . ?
H24B C24 H24C 109.5 . . ?
C30A C25A C26A 93.8(10) . . ?
C30A C25A Rh1 119.0(11) . . ?
C26A C25A Rh1 110.5(9) . . ?
C30A C25A H25A 110.8 . . ?
C26A C25A H25A 110.8 . . ?
Rh1 C25A H25A 110.8 . . ?
C27A C26A C28A 59.4(16) . . ?
C27A C26A C25A 106.5(13) . . ?
C28A C26A C25A 101.4(14) . . ?
C27A C26A H26A 123.8 . . ?
C28A C26A H26A 123.8 . . ?
C25A C26A H26A 123.8 . . ?
C26A C27A C28A 61.5(15) . . ?
C26A C27A C31A 107.0(14) . . ?
C28A C27A C31A 106.4(14) . . ?
C26A C27A H27A 122.2 . . ?
C28A C27A H27A 122.2 . . ?
C31A C27A H27A 122.2 . . ?
C27A C28A C29A 108(2) . . ?
C27A C28A C26A 59.1(14) . . ?
C29A C28A C26A 110.4(18) . . ?
C27A C28A H28A 121.3 . . ?
C29A C28A H28A 121.3 . . ?
C26A C28A H28A 121.3 . . ?
C28A C29A C30A 96.3(15) . . ?
C28A C29A H29A 112.5 . . ?
C30A C29A H29A 112.5 . . ?
C28A C29A H29B 112.5 . . ?
C30A C29A H29B 112.5 . . ?
H29A C29A H29B 110.0 . . ?
C25A C30A C31A 109.9(15) . . ?
C25A C30A C29A 100.1(17) . . ?
C31A C30A C29A 96.7(17) . . ?
C25A C30A H30A 115.9 . . ?
C31A C30A H30A 115.9 . . ?
C29A C30A H30A 115.9 . . ?
C30A C31A C27A 99.6(14) . . ?
C30A C31A H31A 111.9 . . ?
C27A C31A H31A 111.9 . . ?
C30A C31A H31B 111.9 . . ?
C27A C31A H31B 111.9 . . ?
H31A C31A H31B 109.6 . . ?
C27B C26B C28B 59.3(5) . . ?
C27B C26B H26B 122.5 . . ?
C28B C26B H26B 122.5 . . ?
C28B C27B C26B 61.2(4) . . ?
C28B C27B C31B 106.9(5) . . ?
C26B C27B C31B 106.3(6) . . ?
C28B C27B H27B 122.3 . . ?
C26B C27B H27B 122.3 . . ?
C31B C27B H27B 122.3 . . ?
C27B C28B C26B 59.6(5) . . ?
C27B C28B C29B 107.3(5) . . ?
C26B C28B C29B 106.0(6) . . ?
C27B C28B H28B 122.5 . . ?
C26B C28B H28B 122.5 . . ?
C29B C28B H28B 122.5 . . ?
C28B C29B C30B 96.0(5) . . ?
C28B C29B H29C 112.5 . . ?
C30B C29B H29C 112.5 . . ?
C28B C29B H29D 112.5 . . ?
C30B C29B H29D 112.5 . . ?
H29C C29B H29D 110.1 . . ?
C29B C30B C31B 101.1(7) . . ?
C29B C30B H30B 115.3 . . ?
C31B C30B H30B 115.3 . . ?
C27B C31B C30B 96.2(6) . . ?
C27B C31B H31C 112.5 . . ?
C30B C31B H31C 112.5 . . ?
C27B C31B H31D 112.5 . . ?
C30B C31B H31D 112.5 . . ?
H31C C31B H31D 110.0 . . ?

loop_
_geom_bond_atom_site_label_1
_geom_bond_atom_site_label_2
_geom_bond_distance
_geom_bond_site_symmetry_2
_geom_bond_publ_flag
Rh1 C25A 2.099(3) . ?
Rh1 N4 2.117(2) . ?
Rh1 B1 2.158(3) . ?
Rh1 N2 2.181(2) . ?
Rh1 P1 2.2238(7) . ?
P1 C23 1.813(3) . ?
P1 C22 1.818(3) . ?
P1 C24 1.824(3) . ?
B1 N5 1.524(3) . ?
B1 N1 1.533(3) . ?
B1 N3 1.551(3) . ?
N4 C8 1.330(3) . ?
N4 C14 1.344(3) . ?
N3 C8 1.358(3) . ?
N3 C9 1.391(4) . ?
N2 C1 1.331(3) . ?
N2 C7 1.345(3) . ?
N1 C1 1.363(3) . ?
N1 C2 1.386(3) . ?
N5 C15 1.390(3) . ?
N5 C16 1.392(3) . ?
N6 C21 1.336(3) . ?
N6 C15 1.342(3) . ?
C1 C4 1.417(4) . ?
C2 C3 1.364(4) . ?
C2 H2 0.9500 . ?
C3 C4 1.428(4) . ?
C3 H3 0.9500 . ?
C4 C5 1.393(4) . ?
C5 C6 1.372(5) . ?
C5 H5 0.9500 . ?
C6 C7 1.395(4) . ?
C6 H6 0.9500 . ?
C7 H7 0.9500 . ?
C8 C11 1.408(4) . ?
C9 C10 1.358(4) . ?
C9 H9 0.9500 . ?
C10 C11 1.423(4) . ?
C10 H10 0.9500 . ?
C11 C12 1.392(4) . ?
C12 C13 1.375(4) . ?
C12 H12 0.9500 . ?
C13 C14 1.376(4) . ?
C13 H13 0.9500 . ?
C14 H14 0.9500 . ?
C15 C18 1.419(3) . ?
C16 C17 1.352(4) . ?
C16 H16 0.9500 . ?
C17 C18 1.422(4) . ?
C17 H17 0.9500 . ?
C18 C19 1.389(4) . ?
C19 C20 1.369(4) . ?
C19 H19 0.9500 . ?
C20 C21 1.392(4) . ?
C20 H20 0.9500 . ?
C21 H21 0.9500 . ?
C22 H22A 0.9800 . ?
C22 H22B 0.9800 . ?
C22 H22C 0.9800 . ?
C23 H23A 0.9800 . ?
C23 H23B 0.9800 . ?
C23 H23C 0.9800 . ?
C24 H24A 0.9800 . ?
C24 H24B 0.9800 . ?
C24 H24C 0.9800 . ?
C25A C30A 1.43(3) . ?
C25A C26A 1.69(3) . ?
C25A H25A 1.0000 . ?
C26A C27A 1.45(3) . ?
C26A C28A 1.48(3) . ?
C26A H26A 1.0000 . ?
C27A C28A 1.45(3) . ?
C27A C31A 1.48(2) . ?
C27A H27A 1.0000 . ?
C28A C29A 1.45(2) . ?
C28A H28A 1.0000 . ?
C29A C30A 1.62(3) . ?
C29A H29A 0.9900 . ?
C29A H29B 0.9900 . ?
C30A C31A 1.47(2) . ?
C30A H30A 1.0000 . ?
C31A H31A 0.9900 . ?
C31A H31B 0.9900 . ?
C26B C27B 1.501(10) . ?
C26B C28B 1.525(9) . ?
C26B H26B 1.0000 . ?
C27B C28B 1.497(9) . ?
C27B C31B 1.520(10) . ?
C27B H27B 1.0000 . ?
C28B C29B 1.528(7) . ?
C28B H28B 1.0000 . ?
C29B C30B 1.548(12) . ?
C29B H29C 0.9900 . ?
C29B H29D 0.9900 . ?
C30B C31B 1.553(11) . ?
C30B H30B 1.0000 . ?
C31B H31C 0.9900 . ?
C31B H31D 0.9900 . ?

loop_
_geom_torsion_atom_site_label_1
_geom_torsion_atom_site_label_2
_geom_torsion_atom_site_label_3
_geom_torsion_atom_site_label_4
_geom_torsion
_geom_torsion_site_symmetry_1
_geom_torsion_site_symmetry_2
_geom_torsion_site_symmetry_3
_geom_torsion_site_symmetry_4
_geom_torsion_publ_flag
C25A Rh1 P1 C23 26.31(13) . . . . ?
N4 Rh1 P1 C23 145.9(5) . . . . ?
B1 Rh1 P1 C23 -67.18(13) . . . . ?
N2 Rh1 P1 C23 -149.72(12) . . . . ?
C25A Rh1 P1 C22 155.01(12) . . . . ?
N4 Rh1 P1 C22 -85.4(5) . . . . ?
B1 Rh1 P1 C22 61.52(12) . . . . ?
N2 Rh1 P1 C22 -21.02(11) . . . . ?
C25A Rh1 P1 C24 -92.17(12) . . . . ?
N4 Rh1 P1 C24 27.4(5) . . . . ?
B1 Rh1 P1 C24 174.35(12) . . . . ?
N2 Rh1 P1 C24 91.80(11) . . . . ?
C25A Rh1 B1 N5 -39.8(2) . . . . ?
N4 Rh1 B1 N5 -132.4(2) . . . . ?
N2 Rh1 B1 N5 137.9(2) . . . . ?
P1 Rh1 B1 N5 51.1(2) . . . . ?
C25A Rh1 B1 N1 -165.73(16) . . . . ?
N4 Rh1 B1 N1 101.67(16) . . . . ?
N2 Rh1 B1 N1 11.94(15) . . . . ?
P1 Rh1 B1 N1 -74.83(15) . . . . ?
C25A Rh1 B1 N3 81.74(17) . . . . ?
N4 Rh1 B1 N3 -10.86(15) . . . . ?
N2 Rh1 B1 N3 -100.60(16) . . . . ?
P1 Rh1 B1 N3 172.64(14) . . . . ?
C25A Rh1 N4 C8 -85.43(18) . . . . ?
B1 Rh1 N4 C8 7.68(18) . . . . ?
N2 Rh1 N4 C8 90.78(17) . . . . ?
P1 Rh1 N4 C8 155.1(4) . . . . ?
C25A Rh1 N4 C14 95.2(3) . . . . ?
B1 Rh1 N4 C14 -171.7(3) . . . . ?
N2 Rh1 N4 C14 -88.6(2) . . . . ?
P1 Rh1 N4 C14 -24.3(7) . . . . ?
N5 B1 N3 C8 144.8(2) . . . . ?
N1 B1 N3 C8 -92.9(3) . . . . ?
Rh1 B1 N3 C8 14.8(3) . . . . ?
N5 B1 N3 C9 -51.8(3) . . . . ?
N1 B1 N3 C9 70.5(3) . . . . ?
Rh1 B1 N3 C9 178.2(2) . . . . ?
C25A Rh1 N2 C1 23.3(14) . . . . ?
N4 Rh1 N2 C1 -94.33(17) . . . . ?
B1 Rh1 N2 C1 -9.81(17) . . . . ?
P1 Rh1 N2 C1 91.43(16) . . . . ?
C25A Rh1 N2 C7 -150.3(12) . . . . ?
N4 Rh1 N2 C7 92.1(3) . . . . ?
B1 Rh1 N2 C7 176.6(3) . . . . ?
P1 Rh1 N2 C7 -82.2(2) . . . . ?
N5 B1 N1 C1 -147.1(2) . . . . ?
N3 B1 N1 C1 91.9(3) . . . . ?
Rh1 B1 N1 C1 -14.6(3) . . . . ?
N5 B1 N1 C2 43.5(4) . . . . ?
N3 B1 N1 C2 -77.5(3) . . . . ?
Rh1 B1 N1 C2 176.0(2) . . . . ?
N1 B1 N5 C15 35.8(3) . . . . ?
N3 B1 N5 C15 156.5(2) . . . . ?
Rh1 B1 N5 C15 -86.1(3) . . . . ?
N1 B1 N5 C16 -148.5(2) . . . . ?
N3 B1 N5 C16 -27.8(3) . . . . ?
Rh1 B1 N5 C16 89.6(3) . . . . ?
C7 N2 C1 N1 179.5(2) . . . . ?
Rh1 N2 C1 N1 4.4(3) . . . . ?
C7 N2 C1 C4 0.8(4) . . . . ?
Rh1 N2 C1 C4 -174.4(2) . . . . ?
C2 N1 C1 N2 179.4(2) . . . . ?
B1 N1 C1 N2 7.6(4) . . . . ?
C2 N1 C1 C4 -1.6(3) . . . . ?
B1 N1 C1 C4 -173.5(2) . . . . ?
C1 N1 C2 C3 1.0(3) . . . . ?
B1 N1 C2 C3 171.5(2) . . . . ?
N1 C2 C3 C4 0.1(3) . . . . ?
N2 C1 C4 C5 0.4(4) . . . . ?
N1 C1 C4 C5 -178.4(2) . . . . ?
N2 C1 C4 C3 -179.4(2) . . . . ?
N1 C1 C4 C3 1.7(3) . . . . ?
C2 C3 C4 C5 179.1(3) . . . . ?
C2 C3 C4 C1 -1.1(3) . . . . ?
C1 C4 C5 C6 -1.3(4) . . . . ?
C3 C4 C5 C6 178.6(3) . . . . ?
C4 C5 C6 C7 1.0(4) . . . . ?
C1 N2 C7 C6 -1.1(4) . . . . ?
Rh1 N2 C7 C6 172.2(2) . . . . ?
C5 C6 C7 N2 0.3(4) . . . . ?
C14 N4 C8 N3 178.4(2) . . . . ?
Rh1 N4 C8 N3 -1.1(3) . . . . ?
C14 N4 C8 C11 -0.3(4) . . . . ?
Rh1 N4 C8 C11 -179.8(2) . . . . ?
C9 N3 C8 N4 -177.7(2) . . . . ?
B1 N3 C8 N4 -10.4(4) . . . . ?
C9 N3 C8 C11 1.2(3) . . . . ?
B1 N3 C8 C11 168.5(2) . . . . ?
C8 N3 C9 C10 -1.5(3) . . . . ?
B1 N3 C9 C10 -166.9(2) . . . . ?
N3 C9 C10 C11 1.2(3) . . . . ?
N4 C8 C11 C12 -0.8(4) . . . . ?
N3 C8 C11 C12 -179.5(2) . . . . ?
N4 C8 C11 C10 178.3(2) . . . . ?
N3 C8 C11 C10 -0.5(3) . . . . ?
C9 C10 C11 C12 178.3(3) . . . . ?
C9 C10 C11 C8 -0.4(3) . . . . ?
C8 C11 C12 C13 1.3(4) . . . . ?
C10 C11 C12 C13 -177.2(3) . . . . ?
C11 C12 C13 C14 -1.0(4) . . . . ?
C8 N4 C14 C13 0.7(4) . . . . ?
Rh1 N4 C14 C13 -180.0(2) . . . . ?
C12 C13 C14 N4 -0.1(4) . . . . ?
C21 N6 C15 N5 176.4(2) . . . . ?
C21 N6 C15 C18 -1.4(4) . . . . ?
C16 N5 C15 N6 -177.1(2) . . . . ?
B1 N5 C15 N6 -0.8(4) . . . . ?
C16 N5 C15 C18 1.0(3) . . . . ?
B1 N5 C15 C18 177.3(2) . . . . ?
C15 N5 C16 C17 -1.8(3) . . . . ?
B1 N5 C16 C17 -178.4(2) . . . . ?
N5 C16 C17 C18 1.8(3) . . . . ?
N6 C15 C18 C19 0.3(4) . . . . ?
N5 C15 C18 C19 -177.7(2) . . . . ?
N6 C15 C18 C17 178.1(2) . . . . ?
N5 C15 C18 C17 0.0(3) . . . . ?
C16 C17 C18 C19 176.0(3) . . . . ?
C16 C17 C18 C15 -1.1(3) . . . . ?
C15 C18 C19 C20 0.9(4) . . . . ?
C17 C18 C19 C20 -176.0(3) . . . . ?
C18 C19 C20 C21 -1.0(4) . . . . ?
C15 N6 C21 C20 1.3(4) . . . . ?
C19 C20 C21 N6 -0.1(5) . . . . ?
N4 Rh1 C25A C30A -13.8(9) . . . . ?
B1 Rh1 C25A C30A -98.4(9) . . . . ?
N2 Rh1 C25A C30A -131.3(15) . . . . ?
P1 Rh1 C25A C30A 160.6(9) . . . . ?
N4 Rh1 C25A C26A -120.5(9) . . . . ?
B1 Rh1 C25A C26A 154.9(9) . . . . ?
N2 Rh1 C25A C26A 122.0(15) . . . . ?
P1 Rh1 C25A C26A 53.9(9) . . . . ?
C30A C25A C26A C27A -22(2) . . . . ?
Rh1 C25A C26A C27A 101.3(15) . . . . ?
C30A C25A C26A C28A 40(2) . . . . ?
Rh1 C25A C26A C28A 162.5(15) . . . . ?
C25A C26A C27A C28A 93.6(17) . . . . ?
C28A C26A C27A C31A -99.8(16) . . . . ?
C25A C26A C27A C31A -6(2) . . . . ?
C26A C27A C28A C29A -104(2) . . . . ?
C31A C27A C28A C29A -3(2) . . . . ?
C31A C27A C28A C26A 100.8(16) . . . . ?
C25A C26A C28A C27A -102.6(15) . . . . ?
C27A C26A C28A C29A 99(2) . . . . ?
C25A C26A C28A C29A -4(3) . . . . ?
C27A C28A C29A C30A 34(2) . . . . ?
C26A C28A C29A C30A -29(3) . . . . ?
C26A C25A C30A C31A 44(2) . . . . ?
Rh1 C25A C30A C31A -72.3(17) . . . . ?
C26A C25A C30A C29A -57.2(15) . . . . ?
Rh1 C25A C30A C29A -173.2(8) . . . . ?
C28A C29A C30A C25A 58(2) . . . . ?
C28A C29A C30A C31A -54(2) . . . . ?
C25A C30A C31A C27A -51(2) . . . . ?
C29A C30A C31A C27A 52.4(18) . . . . ?
C26A C27A C31A C30A 31(2) . . . . ?
C28A C27A C31A C30A -34(2) . . . . ?
C28B C26B C27B C31B -100.7(6) . . . . ?
C31B C27B C28B C26B 99.6(7) . . . . ?
C26B C27B C28B C29B -98.8(6) . . . . ?
C31B C27B C28B C29B 0.8(8) . . . . ?
C27B C26B C28B C29B 100.9(7) . . . . ?
C27B C28B C29B C30B 31.7(8) . . . . ?
C26B C28B C29B C30B -30.7(9) . . . . ?
C28B C29B C30B C31B -53.1(8) . . . . ?
C28B C27B C31B C30B -32.9(9) . . . . ?
C26B C27B C31B C30B 31.3(9) . . . . ?
C29B C30B C31B C27B 53.8(8) . . . . ?
